data_4304001
loop_
_publ_author_name
'Karen J. Blackmore'
'Joseph W. Ziller'
'Alan F. Heyduk'

_publ_section_title
;
Lithium-Alkyl, -Aryl, and -Amido Ligand-Exchange Dynamics of Dianionic
Zirconium(IV) Complexes with Chelating Amidophenolate Ligands
;
_journal_name_full 'Inorganic Chemistry'
_journal_page_first 265
_journal_page_last 273
_journal_paper_doi 10.1021/ic701112x
_journal_volume 47
_journal_year 2008
_chemical_formula_sum 'C48 H90 Li2 N4 O4 Zr'
_chemical_formula_weight 892.34
_chemical_name_systematic
; 
 ? 
;
_space_group_IT_number 60
_symmetry_cell_setting orthorhombic
_symmetry_space_group_name_Hall '-P 2n 2ab'
_symmetry_space_group_name_H-M 'P b c n'
_atom_sites_solution_hydrogens geom
_atom_sites_solution_primary direct
_atom_sites_solution_secondary difmap
_audit_creation_method SHELXTL
_cell_angle_alpha 90.00
_cell_angle_beta 90.00
_cell_angle_gamma 90.00
_cell_formula_units_Z 4
_cell_length_a 17.682(2)
_cell_length_b 17.923(2)
_cell_length_c 16.4037(19)
_cell_measurement_temperature 163(2)
_cell_volume 5198.6(10)
_computing_cell_refinement 'Bruker SMART/SAINT'
_computing_data_collection 'Bruker SMART'
_computing_data_reduction 'Bruker SAINT'
_computing_molecular_graphics 'Bruker SHELXTL'
_computing_publication_material 'Bruker SHELXTL'
_computing_structure_refinement 'Bruker SHELXTL'
_computing_structure_solution 'Bruker SHELXTL'
_diffrn_ambient_temperature 163(2)
_diffrn_measured_fraction_theta_full 1.000
_diffrn_measured_fraction_theta_max 1.000
_diffrn_measurement_device_type 'CCD area detector'
_diffrn_measurement_method 'phi and omega scans'
_diffrn_radiation_monochromator graphite
_diffrn_radiation_source 'normal-focus sealed tube'
_diffrn_radiation_type MoK\a
_diffrn_radiation_wavelength 0.71073
_diffrn_reflns_av_R_equivalents 0.0374
_diffrn_reflns_av_sigmaI/netI 0.0193
_diffrn_reflns_limit_h_max 22
_diffrn_reflns_limit_h_min -22
_diffrn_reflns_limit_k_max 22
_diffrn_reflns_limit_k_min -22
_diffrn_reflns_limit_l_max 21
_diffrn_reflns_limit_l_min -21
_diffrn_reflns_number 51186
_diffrn_reflns_theta_full 27.10
_diffrn_reflns_theta_max 27.10
_diffrn_reflns_theta_min 1.62
_diffrn_standards_decay_% '< 1.0'
_diffrn_standards_interval_count 'initial 50 frames recollected'
_diffrn_standards_number '50 frames'
_exptl_absorpt_coefficient_mu 0.253
_exptl_absorpt_correction_T_max 0.9511
_exptl_absorpt_correction_T_min 0.9011
_exptl_absorpt_correction_type multi-scan
_exptl_absorpt_process_details 'Bruker SADABS'
_exptl_crystal_colour yellow
_exptl_crystal_density_diffrn 1.140
_exptl_crystal_density_meas ?
_exptl_crystal_density_method 'not measured'
_exptl_crystal_description block
_exptl_crystal_F_000 1936
_exptl_crystal_size_max 0.42
_exptl_crystal_size_mid 0.24
_exptl_crystal_size_min 0.20
_refine_diff_density_max 1.325
_refine_diff_density_min -0.607
_refine_diff_density_rms 0.069
_refine_ls_extinction_method none
_refine_ls_goodness_of_fit_ref 1.063
_refine_ls_hydrogen_treatment constr
_refine_ls_matrix_type full
_refine_ls_number_parameters 265
_refine_ls_number_reflns 5729
_refine_ls_number_restraints 0
_refine_ls_restrained_S_all 1.063
_refine_ls_R_factor_all 0.0622
_refine_ls_R_factor_gt 0.0486
_refine_ls_shift/su_max 0.000
_refine_ls_shift/su_mean 0.000
_refine_ls_structure_factor_coef Fsqd
_refine_ls_weighting_details 'calc w=1/[\s^2^(Fo^2^)+(0.0430P)^2^+10.7711P] where P=(Fo^2^+2Fc^2^)/3'
_refine_ls_weighting_scheme calc
_refine_ls_wR_factor_gt 0.1191
_refine_ls_wR_factor_ref 0.1298
_reflns_number_gt 4640
_reflns_number_total 5729
_reflns_threshold_expression >2sigma(I)
_cod_data_source_file ic701112x-file003.cif
_cod_data_source_block afh61
_cod_depositor_comments
;
The following automatic conversions were performed:
'_symmetry_cell_setting' value 'Orthorhombic' changed to 'orthorhombic'
according to '/home/saulius/struct/CIF-dictionaries/cif_core.dic'
dictionary named 'cif_core.dic' version 2.4.1 from 2010-06-29.

Automatic conversion script
Id: cif_fix_enum 1527 2010-12-29 10:47:43Z saulius 

The following automatic conversions were performed:

'_exptl_crystal_density_meas' value 'na' was changed to '?' - the
value is perceived as not measured.

Automatic conversion script
Id: cif_fix_values 3008 2015-01-20 13:52:24Z robertas 
;
_cod_database_code 4304001

loop_
_symmetry_equiv_pos_as_xyz
'x, y, z'
'-x+1/2, -y+1/2, z+1/2'
'-x, y, -z+1/2'
'x+1/2, -y+1/2, -z'
'-x, -y, -z'
'x-1/2, y-1/2, -z-1/2'
'x, -y, z-1/2'
'-x-1/2, y-1/2, z'

loop_
_atom_site_label
_atom_site_type_symbol
_atom_site_fract_x
_atom_site_fract_y
_atom_site_fract_z
_atom_site_U_iso_or_equiv
_atom_site_adp_type
_atom_site_occupancy
_atom_site_symmetry_multiplicity
_atom_site_calc_flag
_atom_site_refinement_flags
_atom_site_disorder_assembly
_atom_site_disorder_group
Zr1 Zr 0.0000 0.190084(18) 0.7500 0.02299(11) Uani 1 2 d S . .
Li1 Li 0.1281(4) 0.1747(4) 0.6400(4) 0.0620(19) Uani 1 1 d . A .
O1 O -0.02422(10) 0.18149(9) 0.62588(10) 0.0245(4) Uani 1 1 d . A .
O2 O 0.19576(17) 0.14145(18) 0.55580(16) 0.0736(9) Uani 1 1 d . . .
N1 N 0.07197(11) 0.27523(11) 0.68126(12) 0.0219(4) Uani 1 1 d . . .
N2 N 0.09229(15) 0.10872(13) 0.73414(14) 0.0355(6) Uani 1 1 d . . .
C1 C 0.05652(13) 0.28193(13) 0.59719(14) 0.0218(5) Uani 1 1 d . A .
C2 C 0.08671(15) 0.33222(15) 0.54048(16) 0.0273(5) Uani 1 1 d . . .
H2A H 0.1228 0.3680 0.5582 0.033 Uiso 1 1 calc R A .
C3 C 0.06524(16) 0.33123(16) 0.45873(16) 0.0322(6) Uani 1 1 d . A .
C4 C 0.01413(15) 0.27725(16) 0.43295(16) 0.0300(6) Uani 1 1 d . . .
H4A H -0.0001 0.2763 0.3771 0.036 Uiso 1 1 calc R A .
C5 C -0.01723(13) 0.22425(14) 0.48551(15) 0.0236(5) Uani 1 1 d . A .
C6 C 0.00383(14) 0.22800(13) 0.56829(14) 0.0224(5) Uani 1 1 d . . .
C7 C 0.12702(14) 0.32792(14) 0.71923(15) 0.0242(5) Uani 1 1 d . A .
C8 C 0.10530(19) 0.41037(16) 0.7088(2) 0.0404(7) Uani 1 1 d . . .
H8A H 0.0537 0.4182 0.7289 0.061 Uiso 1 1 calc R A .
H8B H 0.1078 0.4238 0.6510 0.061 Uiso 1 1 calc R . .
H8C H 0.1405 0.4416 0.7399 0.061 Uiso 1 1 calc R . .
C9 C 0.20770(16) 0.3132(2) 0.68819(18) 0.0418(7) Uani 1 1 d . . .
H9A H 0.2098 0.3222 0.6293 0.063 Uiso 1 1 calc R A .
H9B H 0.2216 0.2612 0.6994 0.063 Uiso 1 1 calc R . .
H9C H 0.2431 0.3466 0.7160 0.063 Uiso 1 1 calc R . .
C10 C 0.12748(17) 0.31296(17) 0.81106(16) 0.0358(7) Uani 1 1 d . . .
H10A H 0.0768 0.3218 0.8333 0.054 Uiso 1 1 calc R A .
H10B H 0.1637 0.3464 0.8376 0.054 Uiso 1 1 calc R . .
H10C H 0.1422 0.2610 0.8211 0.054 Uiso 1 1 calc R . .
C11 C 0.0956(2) 0.3892(2) 0.39794(19) 0.0488(9) Uani 1 1 d . . .
C12 C 0.1338(4) 0.3463(4) 0.3253(3) 0.114(2) Uani 1 1 d . A .
H12A H 0.1536 0.3823 0.2857 0.170 Uiso 1 1 calc R . .
H12B H 0.0963 0.3142 0.2987 0.170 Uiso 1 1 calc R . .
H12C H 0.1754 0.3156 0.3461 0.170 Uiso 1 1 calc R . .
C13 C 0.0338(3) 0.4313(4) 0.3627(4) 0.143(4) Uani 1 1 d . A .
H13A H 0.0078 0.4593 0.4057 0.215 Uiso 1 1 calc R . .
H13B H -0.0019 0.3970 0.3366 0.215 Uiso 1 1 calc R . .
H13C H 0.0537 0.4661 0.3219 0.215 Uiso 1 1 calc R . .
C14 C 0.1575(3) 0.4364(3) 0.4308(3) 0.0834(16) Uani 1 1 d . A .
H14A H 0.1387 0.4655 0.4771 0.125 Uiso 1 1 calc R . .
H14B H 0.1755 0.4704 0.3882 0.125 Uiso 1 1 calc R . .
H14C H 0.1993 0.4045 0.4488 0.125 Uiso 1 1 calc R . .
C15 C -0.07384(15) 0.16565(15) 0.45474(15) 0.0273(5) Uani 1 1 d . . .
C16 C -0.15170(16) 0.18124(17) 0.49117(17) 0.0346(6) Uani 1 1 d . A .
H16A H -0.1483 0.1806 0.5508 0.052 Uiso 1 1 calc R . .
H16B H -0.1874 0.1428 0.4731 0.052 Uiso 1 1 calc R . .
H16C H -0.1694 0.2303 0.4730 0.052 Uiso 1 1 calc R . .
C17 C -0.08169(17) 0.16704(17) 0.36105(16) 0.0347(6) Uani 1 1 d . A .
H17A H -0.0981 0.2168 0.3435 0.052 Uiso 1 1 calc R . .
H17B H -0.1192 0.1299 0.3440 0.052 Uiso 1 1 calc R . .
H17C H -0.0328 0.1553 0.3361 0.052 Uiso 1 1 calc R . .
C18 C -0.04830(18) 0.08655(15) 0.47876(17) 0.0366(6) Uani 1 1 d . A .
H18A H -0.0428 0.0836 0.5381 0.055 Uiso 1 1 calc R . .
H18B H 0.0004 0.0755 0.4528 0.055 Uiso 1 1 calc R . .
H18C H -0.0862 0.0502 0.4606 0.055 Uiso 1 1 calc R . .
C19 C 0.0769(3) 0.0403(2) 0.6887(3) 0.0777(15) Uani 1 1 d . A .
H19A H 0.1228 0.0097 0.6865 0.117 Uiso 1 1 calc R . .
H19B H 0.0610 0.0530 0.6331 0.117 Uiso 1 1 calc R . .
H19C H 0.0365 0.0123 0.7158 0.117 Uiso 1 1 calc R . .
C20 C 0.1474(2) 0.0897(2) 0.79659(18) 0.0477(8) Uani 1 1 d . A .
H20A H 0.1826 0.0523 0.7752 0.072 Uiso 1 1 calc R . .
H20B H 0.1212 0.0694 0.8444 0.072 Uiso 1 1 calc R . .
H20C H 0.1756 0.1345 0.8123 0.072 Uiso 1 1 calc R . .
C21 C 0.1873(2) 0.1653(2) 0.4734(2) 0.0520(9) Uani 1 1 d . A .
H21A H 0.2341 0.1914 0.4565 0.062 Uiso 1 1 calc R . .
H21B H 0.1453 0.2017 0.4706 0.062 Uiso 1 1 calc R . .
C22 C 0.1718(2) 0.1032(2) 0.4140(3) 0.0658(11) Uani 1 1 d . . .
H22A H 0.1669 0.1239 0.3590 0.099 Uiso 1 1 calc R A .
H22B H 0.1248 0.0779 0.4291 0.099 Uiso 1 1 calc R . .
H22C H 0.2137 0.0674 0.4152 0.099 Uiso 1 1 calc R . .
C23 C 0.2467(4) 0.0781(4) 0.5800(4) 0.0507(15) Uiso 0.55 1 d P A 1
H23A H 0.2339 0.0599 0.6353 0.061 Uiso 0.55 1 calc PR A 1
H23B H 0.2421 0.0362 0.5410 0.061 Uiso 0.55 1 calc PR A 1
C24 C 0.3250(4) 0.1100(4) 0.5784(5) 0.0639(19) Uiso 0.55 1 d P A 1
H24A H 0.3614 0.0713 0.5938 0.096 Uiso 0.55 1 calc PR A 1
H24B H 0.3282 0.1516 0.6170 0.096 Uiso 0.55 1 calc PR A 1
H24C H 0.3365 0.1280 0.5233 0.096 Uiso 0.55 1 calc PR A 1
C23B C 0.2716(5) 0.1073(6) 0.5533(6) 0.059(2) Uiso 0.45 1 d P A 2
H23C H 0.2679 0.0548 0.5350 0.070 Uiso 0.45 1 calc PR A 2
H23D H 0.3043 0.1347 0.5145 0.070 Uiso 0.45 1 calc PR A 2
C24B C 0.3028(6) 0.1104(6) 0.6321(6) 0.066(2) Uiso 0.45 1 d P A 2
H24D H 0.3535 0.0885 0.6315 0.099 Uiso 0.45 1 calc PR A 2
H24E H 0.2706 0.0824 0.6699 0.099 Uiso 0.45 1 calc PR A 2
H24F H 0.3059 0.1625 0.6499 0.099 Uiso 0.45 1 calc PR A 2

loop_
_atom_site_aniso_label
_atom_site_aniso_U_11
_atom_site_aniso_U_22
_atom_site_aniso_U_33
_atom_site_aniso_U_23
_atom_site_aniso_U_13
_atom_site_aniso_U_12
Zr1 0.03020(19) 0.01948(17) 0.01927(17) 0.000 -0.00719(13) 0.000
Li1 0.099(5) 0.052(3) 0.036(3) 0.001(3) 0.009(3) 0.045(4)
O1 0.0308(9) 0.0236(8) 0.0191(8) -0.0006(7) -0.0050(7) -0.0045(7)
O2 0.081(2) 0.090(2) 0.0497(15) -0.0220(14) -0.0036(14) 0.0544(17)
N1 0.0229(10) 0.0226(10) 0.0201(10) -0.0043(8) -0.0047(8) 0.0006(8)
N2 0.0518(15) 0.0274(11) 0.0273(12) -0.0066(9) -0.0152(10) 0.0122(11)
C1 0.0217(11) 0.0231(11) 0.0205(11) -0.0028(9) -0.0025(9) 0.0021(9)
C2 0.0262(12) 0.0287(13) 0.0272(13) -0.0009(10) -0.0027(10) -0.0055(10)
C3 0.0337(14) 0.0374(14) 0.0255(13) 0.0046(11) -0.0024(11) -0.0092(12)
C4 0.0314(14) 0.0383(15) 0.0204(12) 0.0008(11) -0.0037(10) -0.0039(11)
C5 0.0227(12) 0.0270(12) 0.0210(12) -0.0024(9) -0.0037(9) -0.0004(9)
C6 0.0246(11) 0.0214(11) 0.0210(11) -0.0004(9) -0.0011(10) 0.0010(10)
C7 0.0220(12) 0.0287(13) 0.0218(11) -0.0065(10) 0.0001(9) -0.0046(10)
C8 0.0476(18) 0.0279(14) 0.0455(17) -0.0096(13) -0.0016(14) -0.0072(13)
C9 0.0243(13) 0.068(2) 0.0331(15) -0.0132(15) 0.0004(11) -0.0032(14)
C10 0.0368(15) 0.0475(17) 0.0231(13) -0.0043(12) -0.0054(11) -0.0149(13)
C11 0.0492(19) 0.066(2) 0.0312(15) 0.0186(15) -0.0082(14) -0.0269(17)
C12 0.145(6) 0.127(5) 0.069(3) -0.007(3) 0.050(3) -0.065(4)
C13 0.079(3) 0.160(6) 0.190(7) 0.150(6) -0.067(4) -0.062(4)
C14 0.073(3) 0.101(4) 0.076(3) 0.054(3) -0.027(2) -0.051(3)
C15 0.0327(14) 0.0290(13) 0.0203(12) -0.0012(10) -0.0063(10) -0.0035(11)
C16 0.0306(14) 0.0455(16) 0.0278(14) -0.0015(12) -0.0051(11) -0.0070(12)
C17 0.0393(15) 0.0411(15) 0.0238(13) -0.0041(11) -0.0079(11) -0.0071(13)
C18 0.0494(17) 0.0291(14) 0.0312(14) -0.0039(11) -0.0124(13) -0.0040(12)
C19 0.085(3) 0.045(2) 0.103(3) -0.039(2) -0.050(3) 0.027(2)
C20 0.054(2) 0.057(2) 0.0315(16) -0.0067(14) -0.0100(14) 0.0270(17)
C21 0.0481(19) 0.060(2) 0.0481(19) -0.0186(17) 0.0125(16) -0.0003(16)
C22 0.061(2) 0.077(3) 0.060(2) -0.025(2) 0.0080(19) -0.013(2)

loop_
_atom_type_symbol
_atom_type_description
_atom_type_scat_dispersion_real
_atom_type_scat_dispersion_imag
_atom_type_scat_source
C C 0.0033 0.0016 'International Tables Vol C Tables 4.2.6.8 and 6.1.1.4'
H H 0.0000 0.0000 'International Tables Vol C Tables 4.2.6.8 and 6.1.1.4'
Li Li -0.0003 0.0001 'International Tables Vol C Tables 4.2.6.8 and 6.1.1.4'
N N 0.0061 0.0033 'International Tables Vol C Tables 4.2.6.8 and 6.1.1.4'
O O 0.0106 0.0060 'International Tables Vol C Tables 4.2.6.8 and 6.1.1.4'
Zr Zr -2.9673 0.5597 'International Tables Vol C Tables 4.2.6.8 and 6.1.1.4'

loop_
_geom_angle_atom_site_label_1
_geom_angle_atom_site_label_2
_geom_angle_atom_site_label_3
_geom_angle
_geom_angle_site_symmetry_1
_geom_angle_site_symmetry_3
_geom_angle_publ_flag
O1 Zr1 O1 171.53(9) . 3_556 ?
O1 Zr1 N2 89.31(7) . . ?
O1 Zr1 N2 85.09(7) 3_556 . ?
O1 Zr1 N2 85.09(7) . 3_556 ?
O1 Zr1 N2 89.31(8) 3_556 3_556 ?
N2 Zr1 N2 97.14(14) . 3_556 ?
O1 Zr1 N1 114.63(7) . 3_556 ?
O1 Zr1 N1 71.45(7) 3_556 3_556 ?
N2 Zr1 N1 155.87(7) . 3_556 ?
N2 Zr1 N1 88.35(9) 3_556 3_556 ?
O1 Zr1 N1 71.46(7) . . ?
O1 Zr1 N1 114.63(7) 3_556 . ?
N2 Zr1 N1 88.35(9) . . ?
N2 Zr1 N1 155.88(7) 3_556 . ?
N1 Zr1 N1 96.19(10) 3_556 . ?
O1 Zr1 Li1 116.03(14) . 3_556 ?
O1 Zr1 Li1 63.07(15) 3_556 3_556 ?
N2 Zr1 Li1 125.92(16) . 3_556 ?
N2 Zr1 Li1 44.56(13) 3_556 3_556 ?
N1 Zr1 Li1 47.44(14) 3_556 3_556 ?
N1 Zr1 Li1 143.45(14) . 3_556 ?
O1 Zr1 Li1 63.07(15) . . ?
O1 Zr1 Li1 116.03(14) 3_556 . ?
N2 Zr1 Li1 44.56(13) . . ?
N2 Zr1 Li1 125.92(16) 3_556 . ?
N1 Zr1 Li1 143.45(14) 3_556 . ?
N1 Zr1 Li1 47.44(14) . . ?
Li1 Zr1 Li1 169.1(3) 3_556 . ?
O2 Li1 N2 123.8(3) . . ?
O2 Li1 N1 140.1(4) . . ?
N2 Li1 N1 95.9(3) . . ?
O2 Li1 C1 111.4(3) . . ?
N2 Li1 C1 121.3(3) . . ?
N1 Li1 C1 35.46(11) . . ?
O2 Li1 C6 107.9(3) . . ?
N2 Li1 C6 106.6(3) . . ?
N1 Li1 C6 57.50(16) . . ?
C1 Li1 C6 32.06(11) . . ?
O2 Li1 C19 98.4(3) . . ?
N2 Li1 C19 32.39(16) . . ?
N1 Li1 C19 119.8(3) . . ?
C1 Li1 C19 128.6(3) . . ?
C6 Li1 C19 100.1(3) . . ?
O2 Li1 Zr1 163.8(4) . . ?
N2 Li1 Zr1 49.12(16) . . ?
N1 Li1 Zr1 50.98(14) . . ?
C1 Li1 Zr1 72.29(17) . . ?
C6 Li1 Zr1 66.33(17) . . ?
C19 Li1 Zr1 68.9(2) . . ?
C6 O1 Zr1 124.07(14) . . ?
C21 O2 C23B 101.1(4) . . ?
C21 O2 C23 122.7(4) . . ?
C23B O2 C23 31.6(4) . . ?
C21 O2 Li1 121.5(3) . . ?
C23B O2 Li1 135.7(5) . . ?
C23 O2 Li1 114.7(4) . . ?
C1 N1 C7 118.7(2) . . ?
C1 N1 Li1 81.6(2) . . ?
C7 N1 Li1 111.0(3) . . ?
C1 N1 Zr1 115.56(15) . . ?
C7 N1 Zr1 125.45(15) . . ?
Li1 N1 Zr1 81.6(2) . . ?
C20 N2 C19 106.7(3) . . ?
C20 N2 Li1 117.4(3) . . ?
C19 N2 Li1 99.0(3) . . ?
C20 N2 Zr1 124.63(18) . . ?
C19 N2 Zr1 118.5(2) . . ?
Li1 N2 Zr1 86.32(18) . . ?
C2 C1 N1 129.0(2) . . ?
C2 C1 C6 117.7(2) . . ?
N1 C1 C6 113.2(2) . . ?
C2 C1 Li1 120.5(2) . . ?
N1 C1 Li1 62.95(18) . . ?
C6 C1 Li1 84.2(2) . . ?
C3 C2 C1 121.8(2) . . ?
C4 C3 C2 118.6(2) . . ?
C4 C3 C11 120.0(2) . . ?
C2 C3 C11 121.4(2) . . ?
C3 C4 C5 122.9(2) . . ?
C4 C5 C6 117.2(2) . . ?
C4 C5 C15 121.4(2) . . ?
C6 C5 C15 121.4(2) . . ?
O1 C6 C5 123.1(2) . . ?
O1 C6 C1 115.2(2) . . ?
C5 C6 C1 121.7(2) . . ?
O1 C6 Li1 76.9(2) . . ?
C5 C6 Li1 128.7(2) . . ?
C1 C6 Li1 63.8(2) . . ?
N1 C7 C10 107.7(2) . . ?
N1 C7 C8 113.5(2) . . ?
C10 C7 C8 106.2(2) . . ?
N1 C7 C9 111.0(2) . . ?
C10 C7 C9 106.9(2) . . ?
C8 C7 C9 111.1(2) . . ?
C13 C11 C14 113.9(4) . . ?
C13 C11 C3 110.4(3) . . ?
C14 C11 C3 114.0(3) . . ?
C13 C11 C12 106.1(5) . . ?
C14 C11 C12 103.7(4) . . ?
C3 C11 C12 108.1(3) . . ?
C16 C15 C5 109.5(2) . . ?
C16 C15 C18 109.4(2) . . ?
C5 C15 C18 110.8(2) . . ?
C16 C15 C17 107.8(2) . . ?
C5 C15 C17 112.0(2) . . ?
C18 C15 C17 107.2(2) . . ?
N2 C19 Li1 48.6(2) . . ?
O2 C21 C22 114.3(3) . . ?
C24 C23 O2 105.1(6) . . ?
C24B C23B O2 108.3(8) . . ?

loop_
_geom_bond_atom_site_label_1
_geom_bond_atom_site_label_2
_geom_bond_distance
_geom_bond_site_symmetry_2
_geom_bond_publ_flag
Zr1 O1 2.0863(17) . ?
Zr1 O1 2.0863(17) 3_556 ?
Zr1 N2 2.204(2) . ?
Zr1 N2 2.204(2) 3_556 ?
Zr1 N1 2.285(2) 3_556 ?
Zr1 N1 2.285(2) . ?
Zr1 Li1 2.909(7) 3_556 ?
Zr1 Li1 2.909(7) . ?
Li1 O2 1.922(6) . ?
Li1 N2 2.045(7) . ?
Li1 N1 2.166(6) . ?
Li1 C1 2.406(6) . ?
Li1 C6 2.668(7) . ?
Li1 C19 2.693(9) . ?
O1 C6 1.354(3) . ?
O2 C21 1.425(5) . ?
O2 C23B 1.475(9) . ?
O2 C23 1.502(7) . ?
N1 C1 1.411(3) . ?
N1 C7 1.492(3) . ?
N2 C20 1.455(4) . ?
N2 C19 1.461(4) . ?
C1 C2 1.401(4) . ?
C1 C6 1.424(3) . ?
C2 C3 1.394(4) . ?
C3 C4 1.390(4) . ?
C3 C11 1.537(4) . ?
C4 C5 1.398(4) . ?
C5 C6 1.410(3) . ?
C5 C15 1.536(3) . ?
C7 C10 1.530(4) . ?
C7 C8 1.537(4) . ?
C7 C9 1.538(4) . ?
C11 C13 1.448(6) . ?
C11 C14 1.485(5) . ?
C11 C12 1.572(6) . ?
C15 C16 1.527(4) . ?
C15 C18 1.539(4) . ?
C15 C17 1.543(3) . ?
C21 C22 1.504(5) . ?
C23 C24 1.498(10) . ?
C23B C24B 1.407(13) . ?
